data_7714865
loop_
_publ_author_name
'Sugimoto, Hideki'
'Sakaida, Megumu'
'Shiota, Yoshihito'
'Miyanishi, Mayuko'
'Morimoto, Yuma'
'Yoshizawa, Kazunari'
'Itoh, Shinobu'

_publ_section_title
;
 A rhodium(II)/rhodium(III) redox couple for C-H bond amination with
 alkylazides: a rhodium(III)-nitrenoid intermediate with a tetradentate
 [14]-macrocyclic ligand.
;
_journal_issue 4
_journal_name_full 'Dalton transactions (Cambridge, England : 2003)'
_journal_page_first 1607
_journal_page_last 1615
_journal_paper_doi 10.1039/d3dt03429a
_journal_volume 53
_journal_year 2024
_chemical_formula_moiety 'C24 H25 N5 Rh, F6 P, C2 H3 N'
_chemical_formula_sum 'C26 H28 F6 N6 P Rh'
_chemical_formula_weight 672.42
_space_group_crystal_system triclinic
_space_group_IT_number 2
_space_group_name_Hall '-P 1'
_space_group_name_H-M_alt 'P -1'
_atom_sites_solution_hydrogens geom
_atom_sites_solution_primary iterative
_audit_creation_date 2022-07-22
_audit_creation_method
;
Olex2 1.2
(compiled 2018.05.29 svn.r3508 for OlexSys, GUI svn.r5506)
;
_audit_update_record
;
2023-02-08 deposited with the CCDC.	2023-12-14 downloaded from the CCDC.
;
_cell_angle_alpha 71.972(5)
_cell_angle_beta 85.744(6)
_cell_angle_gamma 74.916(5)
_cell_formula_units_Z 2
_cell_length_a 8.6913(8)
_cell_length_b 11.5969(12)
_cell_length_c 13.7677(14)
_cell_measurement_reflns_used 12505
_cell_measurement_temperature 115
_cell_measurement_theta_max 27.50
_cell_measurement_theta_min 3.00
_cell_volume 1274.1(2)
_computing_molecular_graphics 'Olex2 (Dolomanov et al., 2009)'
_computing_publication_material 'Olex2 (Dolomanov et al., 2009)'
_computing_structure_refinement 'ShelXL (Sheldrick, 2015)'
_computing_structure_solution 'olex2.solve (Bourhis et al., 2015)'
_diffrn_ambient_temperature 115
_diffrn_detector 'Image Plate'
_diffrn_detector_type 'Rigaku IP'
_diffrn_measured_fraction_theta_full 0.996
_diffrn_measured_fraction_theta_max 0.996
_diffrn_measurement_device 'four-circle diffractometer'
_diffrn_measurement_device_type 'R-AXIS RAPID'
_diffrn_measurement_method '\w scans'
_diffrn_radiation_monochromator graphite
_diffrn_radiation_probe x-ray
_diffrn_radiation_type MoK\a
_diffrn_radiation_wavelength 0.71075
_diffrn_reflns_av_R_equivalents 0.0285
_diffrn_reflns_av_unetI/netI 0.0361
_diffrn_reflns_Laue_measured_fraction_full 0.996
_diffrn_reflns_Laue_measured_fraction_max 0.996
_diffrn_reflns_limit_h_max 11
_diffrn_reflns_limit_h_min -11
_diffrn_reflns_limit_k_max 14
_diffrn_reflns_limit_k_min -15
_diffrn_reflns_limit_l_max 17
_diffrn_reflns_limit_l_min -17
_diffrn_reflns_number 12505
_diffrn_reflns_point_group_measured_fraction_full 0.996
_diffrn_reflns_point_group_measured_fraction_max 0.996
_diffrn_reflns_theta_full 25.242
_diffrn_reflns_theta_max 27.485
_diffrn_reflns_theta_min 2.427
_diffrn_source 'sealed X-ray tube'
_diffrn_source_target Mo
_exptl_absorpt_coefficient_mu 0.807
_exptl_absorpt_correction_T_max 1.0000
_exptl_absorpt_correction_T_min 0.7259
_exptl_absorpt_correction_type multi-scan
_exptl_absorpt_process_details ABCOR(Rigaku,1995)
_exptl_crystal_colour 'metallic dark red'
_exptl_crystal_colour_lustre metallic
_exptl_crystal_colour_modifier dark
_exptl_crystal_colour_primary red
_exptl_crystal_density_diffrn 1.753
_exptl_crystal_description block
_exptl_crystal_F_000 680
_exptl_crystal_size_max 0.11
_exptl_crystal_size_mid 0.1
_exptl_crystal_size_min 0.1
_refine_diff_density_max 0.783
_refine_diff_density_min -0.433
_refine_diff_density_rms 0.082
_refine_ls_extinction_method none
_refine_ls_goodness_of_fit_ref 1.039
_refine_ls_hydrogen_treatment constr
_refine_ls_matrix_type full
_refine_ls_number_parameters 367
_refine_ls_number_reflns 5819
_refine_ls_number_restraints 0
_refine_ls_restrained_S_all 1.039
_refine_ls_R_factor_all 0.0344
_refine_ls_R_factor_gt 0.0280
_refine_ls_shift/su_max 0.001
_refine_ls_shift/su_mean 0.000
_refine_ls_structure_factor_coef Fsqd
_refine_ls_weighting_details 'w=1/[\s^2^(Fo^2^)+(0.0288P)^2^+1.1106P] where P=(Fo^2^+2Fc^2^)/3'
_refine_ls_weighting_scheme calc
_refine_ls_wR_factor_gt 0.0638
_refine_ls_wR_factor_ref 0.0662
_reflns_Friedel_coverage 0.000
_reflns_number_gt 5241
_reflns_number_total 5819
_reflns_threshold_expression 'I > 2\s(I)'
_cod_data_source_file d3dt03429a2.cif
_cod_data_source_block shelx_trans
_cod_depositor_comments 'Adding full bibliography for 7714865--7714866.cif.'
_cod_database_code 7714865
_shelx_shelxl_version_number 2018/1
_shelx_space_group_comment
;
The symmetry employed for this shelxl refinement is uniquely defined
by the following loop, which should always be used as a source of
symmetry information in preference to the above space-group names.
They are only intended as comments.
;
_olex2_refinement_description
;
1. Fixed Uiso
 At 1.2 times of:
  All C(H) groups
 At 1.5 times of:
  All C(H,H,H) groups
2.a Ternary CH refined with riding coordinates:
 C1(H1)
2.b Aromatic/amide H refined with riding coordinates:
 C12(H12), C19(H19), C5(H5), C8(H8), C6(H6), C18(H18), C17(H17), C16(H16),
 C7(H7)
2.c Idealised Me refined as rotating group:
 C22(H22A,H22B,H22C), C3(H3A,H3B,H3C), C11(H11A,H11B,H11C), C24(H24A,H24B,
 H24C), C14(H14A,H14B,H14C), C26(H26A,H26B,H26C)
;
_olex2_submission_special_instructions 'No special instructions were received'

loop_
_space_group_symop_operation_xyz
'x, y, z'
'-x, -y, -z'

loop_
_atom_site_label
_atom_site_type_symbol
_atom_site_fract_x
_atom_site_fract_y
_atom_site_fract_z
_atom_site_U_iso_or_equiv
_atom_site_adp_type
_atom_site_occupancy
_atom_site_site_symmetry_order
_atom_site_calc_flag
_atom_site_refinement_flags_posn
_atom_site_refinement_flags_adp
_atom_site_refinement_flags_occupancy
_atom_site_disorder_assembly
_atom_site_disorder_group
Rh1 Rh 0.44160(2) 0.38877(2) 0.13252(2) 0.00937(5) Uani 1 1 d . . . . .
P1 P 0.92705(7) 0.19398(6) 0.66973(4) 0.01901(12) Uani 1 1 d . . . . .
N2 N 0.29453(19) 0.43497(16) 0.01071(13) 0.0116(3) Uani 1 1 d . . . . .
F2 F 0.85907(19) 0.28628(15) 0.73696(11) 0.0326(3) Uani 1 1 d . . . . .
N4 N 0.5727(2) 0.33932(16) 0.25792(13) 0.0128(3) Uani 1 1 d . . . . .
F4 F 0.8542(2) 0.30388(15) 0.57039(11) 0.0343(4) Uani 1 1 d . . . . .
N1 N 0.4220(2) 0.21692(16) 0.14814(13) 0.0127(3) Uani 1 1 d . . . . .
N3 N 0.45032(19) 0.56368(16) 0.12705(13) 0.0112(3) Uani 1 1 d . . . . .
F3 F 0.76558(18) 0.14918(16) 0.68602(15) 0.0415(4) Uani 1 1 d . . . . .
F5 F 0.9945(2) 0.10280(16) 0.60211(13) 0.0390(4) Uani 1 1 d . . . . .
F6 F 1.08856(18) 0.23765(17) 0.65431(14) 0.0428(4) Uani 1 1 d . . . . .
N5 N 0.2395(2) 0.41501(17) 0.22896(13) 0.0142(3) Uani 1 1 d . . . . .
F1 F 1.0009(2) 0.08462(16) 0.76954(13) 0.0440(4) Uani 1 1 d . . . . .
C21 C 0.2554(2) 0.54922(19) -0.04910(15) 0.0118(4) Uani 1 1 d . . . . .
C1 C 0.3437(2) 0.64241(19) -0.04556(15) 0.0116(4) Uani 1 1 d . . . . .
H1 H 0.278102 0.724113 -0.084564 0.014 Uiso 1 1 calc R . . . .
C23 C 0.1594(2) 0.4305(2) 0.29498(17) 0.0171(4) Uani 1 1 d . . . . .
C4 C 0.5180(2) 0.5630(2) 0.21818(15) 0.0125(4) Uani 1 1 d . . . . .
C22 C 0.1241(2) 0.5994(2) -0.12803(16) 0.0166(4) Uani 1 1 d . . . . .
H22A H 0.159126 0.570222 -0.185973 0.025 Uiso 1 1 calc GR . . . .
H22B H 0.097685 0.689334 -0.149232 0.025 Uiso 1 1 calc GR . . . .
H22C H 0.031764 0.570802 -0.099194 0.025 Uiso 1 1 calc GR . . . .
C9 C 0.5714(2) 0.44297(19) 0.29088(15) 0.0125(4) Uani 1 1 d . . . . .
C20 C 0.2369(2) 0.3309(2) 0.00899(16) 0.0133(4) Uani 1 1 d . . . . .
C2 C 0.3866(2) 0.65947(19) 0.05098(15) 0.0113(4) Uani 1 1 d . . . . .
C10 C 0.6606(2) 0.2224(2) 0.29664(16) 0.0151(4) Uani 1 1 d . . . . .
C13 C 0.5311(2) 0.1156(2) 0.20063(16) 0.0144(4) Uani 1 1 d . . . . .
C12 C 0.6432(2) 0.1225(2) 0.26432(16) 0.0155(4) Uani 1 1 d . . . . .
H12 H 0.720225 0.048054 0.290111 0.019 Uiso 1 1 calc R . . . .
C15 C 0.2958(2) 0.2187(2) 0.08923(16) 0.0136(4) Uani 1 1 d . . . . .
C19 C 0.1327(3) 0.3284(2) -0.06265(16) 0.0178(4) Uani 1 1 d . . . . .
H19 H 0.104124 0.397116 -0.120518 0.021 Uiso 1 1 calc R . . . .
C5 C 0.5421(3) 0.6668(2) 0.24045(17) 0.0177(4) Uani 1 1 d . . . . .
H5 H 0.519611 0.744633 0.190979 0.021 Uiso 1 1 calc R . . . .
C3 C 0.3526(3) 0.79433(19) 0.04902(16) 0.0155(4) Uani 1 1 d . . . . .
H3A H 0.303652 0.803131 0.112049 0.023 Uiso 1 1 calc GR . . . .
H3B H 0.281859 0.845886 -0.006885 0.023 Uiso 1 1 calc GR . . . .
H3C H 0.450485 0.819930 0.040647 0.023 Uiso 1 1 calc GR . . . .
C8 C 0.6151(2) 0.4347(2) 0.38847(16) 0.0159(4) Uani 1 1 d . . . . .
H8 H 0.634872 0.357975 0.439404 0.019 Uiso 1 1 calc R . . . .
C11 C 0.7926(3) 0.1891(2) 0.37339(18) 0.0215(5) Uani 1 1 d . . . . .
H11A H 0.839569 0.258588 0.361354 0.032 Uiso 1 1 calc GR . . . .
H11B H 0.872342 0.117354 0.366460 0.032 Uiso 1 1 calc GR . . . .
H11C H 0.749757 0.170287 0.441167 0.032 Uiso 1 1 calc GR . . . .
C6 C 0.5991(3) 0.6551(2) 0.33526(17) 0.0194(4) Uani 1 1 d . . . . .
H6 H 0.617037 0.724344 0.348664 0.023 Uiso 1 1 calc R . . . .
C24 C 0.0585(3) 0.4486(3) 0.38086(19) 0.0267(5) Uani 1 1 d . . . . .
H24A H -0.050921 0.479036 0.358989 0.040 Uiso 1 1 calc GR . . . .
H24B H 0.087803 0.508366 0.406163 0.040 Uiso 1 1 calc GR . . . .
H24C H 0.071986 0.370252 0.434127 0.040 Uiso 1 1 calc GR . . . .
C18 C 0.0714(3) 0.2256(2) -0.04913(18) 0.0215(5) Uani 1 1 d . . . . .
H18 H 0.004547 0.224659 -0.098403 0.026 Uiso 1 1 calc R . . . .
C17 C 0.1102(3) 0.1245(2) 0.03806(18) 0.0204(5) Uani 1 1 d . . . . .
H17 H 0.060971 0.058999 0.050856 0.024 Uiso 1 1 calc R . . . .
C16 C 0.2220(3) 0.1205(2) 0.10628(17) 0.0169(4) Uani 1 1 d . . . . .
H16 H 0.248499 0.051673 0.164248 0.020 Uiso 1 1 calc R . . . .
C7 C 0.6292(2) 0.5404(2) 0.40974(17) 0.0174(4) Uani 1 1 d . . . . .
H7 H 0.659195 0.534173 0.474978 0.021 Uiso 1 1 calc R . . . .
C14 C 0.5472(3) -0.0128(2) 0.19016(18) 0.0192(4) Uani 1 1 d . . . . .
H14A H 0.479678 -0.054904 0.238951 0.029 Uiso 1 1 calc GR . . . .
H14B H 0.655950 -0.060521 0.202482 0.029 Uiso 1 1 calc GR . . . .
H14C H 0.516222 -0.004682 0.122388 0.029 Uiso 1 1 calc GR . . . .
N6 N 0.4211(3) 0.1803(3) 0.4948(2) 0.0436(6) Uani 1 1 d . . . . .
C25 C 0.3490(3) 0.1385(3) 0.4556(2) 0.0286(5) Uani 1 1 d . . . . .
C26 C 0.2560(3) 0.0860(3) 0.4051(2) 0.0312(6) Uani 1 1 d . . . . .
H26A H 0.231520 0.139553 0.336494 0.047 Uiso 1 1 calc GR . . . .
H26B H 0.158798 0.079184 0.441799 0.047 Uiso 1 1 calc GR . . . .
H26C H 0.316230 0.004388 0.403674 0.047 Uiso 1 1 calc GR . . . .

loop_
_atom_site_aniso_label
_atom_site_aniso_U_11
_atom_site_aniso_U_22
_atom_site_aniso_U_33
_atom_site_aniso_U_23
_atom_site_aniso_U_13
_atom_site_aniso_U_12
Rh1 0.00959(8) 0.00903(8) 0.01027(8) -0.00398(6) -0.00020(5) -0.00230(5)
P1 0.0182(3) 0.0194(3) 0.0185(3) -0.0049(2) 0.0001(2) -0.0043(2)
N2 0.0112(8) 0.0128(8) 0.0114(8) -0.0055(7) 0.0023(6) -0.0024(6)
F2 0.0393(9) 0.0345(9) 0.0264(8) -0.0156(7) 0.0037(6) -0.0067(7)
N4 0.0136(8) 0.0121(8) 0.0134(8) -0.0049(7) -0.0003(6) -0.0032(7)
F4 0.0479(9) 0.0270(8) 0.0221(7) -0.0022(6) -0.0111(7) -0.0027(7)
N1 0.0129(8) 0.0114(8) 0.0140(8) -0.0037(7) -0.0012(6) -0.0034(6)
N3 0.0091(7) 0.0114(8) 0.0133(8) -0.0050(7) 0.0012(6) -0.0019(6)
F3 0.0266(8) 0.0347(9) 0.0679(12) -0.0169(9) 0.0060(8) -0.0158(7)
F5 0.0436(10) 0.0336(9) 0.0413(9) -0.0222(8) 0.0036(7) 0.0001(7)
F6 0.0226(8) 0.0507(11) 0.0594(11) -0.0181(9) 0.0037(7) -0.0158(7)
N5 0.0148(8) 0.0140(9) 0.0149(9) -0.0048(7) -0.0011(7) -0.0049(7)
F1 0.0529(11) 0.0335(9) 0.0319(9) 0.0032(7) -0.0097(8) -0.0004(8)
C21 0.0092(9) 0.0139(10) 0.0137(9) -0.0078(8) 0.0027(7) -0.0014(7)
C1 0.0102(9) 0.0108(9) 0.0137(9) -0.0054(8) 0.0008(7) -0.0008(7)
C23 0.0149(10) 0.0172(11) 0.0207(11) -0.0064(9) -0.0008(8) -0.0053(8)
C4 0.0107(9) 0.0153(10) 0.0130(9) -0.0070(8) 0.0025(7) -0.0034(8)
C22 0.0138(9) 0.0161(10) 0.0192(10) -0.0048(9) -0.0036(8) -0.0023(8)
C9 0.0106(9) 0.0145(10) 0.0148(10) -0.0071(8) 0.0014(7) -0.0043(8)
C20 0.0126(9) 0.0154(10) 0.0145(9) -0.0070(8) 0.0034(7) -0.0059(8)
C2 0.0080(8) 0.0122(10) 0.0136(9) -0.0054(8) 0.0015(7) -0.0012(7)
C10 0.0148(10) 0.0146(10) 0.0147(10) -0.0028(8) -0.0006(8) -0.0033(8)
C13 0.0155(10) 0.0117(10) 0.0168(10) -0.0050(8) 0.0031(8) -0.0045(8)
C12 0.0158(10) 0.0102(10) 0.0177(10) -0.0019(8) -0.0018(8) -0.0006(8)
C15 0.0138(9) 0.0153(10) 0.0143(10) -0.0085(8) 0.0027(8) -0.0040(8)
C19 0.0197(10) 0.0195(11) 0.0156(10) -0.0060(9) -0.0008(8) -0.0063(9)
C5 0.0195(10) 0.0138(10) 0.0203(11) -0.0060(9) -0.0033(8) -0.0030(8)
C3 0.0206(10) 0.0114(10) 0.0154(10) -0.0056(8) -0.0018(8) -0.0030(8)
C8 0.0148(10) 0.0179(11) 0.0142(10) -0.0038(8) -0.0011(8) -0.0035(8)
C11 0.0241(11) 0.0150(11) 0.0242(12) -0.0051(9) -0.0104(9) -0.0011(9)
C6 0.0208(11) 0.0192(11) 0.0231(11) -0.0131(9) -0.0024(9) -0.0045(9)
C24 0.0268(12) 0.0327(14) 0.0276(13) -0.0174(11) 0.0131(10) -0.0131(11)
C18 0.0231(11) 0.0253(12) 0.0212(11) -0.0090(10) -0.0044(9) -0.0110(9)
C17 0.0212(11) 0.0199(11) 0.0252(12) -0.0098(9) 0.0004(9) -0.0103(9)
C16 0.0189(10) 0.0133(10) 0.0192(10) -0.0048(8) 0.0009(8) -0.0054(8)
C7 0.0163(10) 0.0232(11) 0.0158(10) -0.0109(9) -0.0011(8) -0.0041(8)
C14 0.0206(11) 0.0122(10) 0.0252(12) -0.0063(9) -0.0026(9) -0.0029(8)
N6 0.0446(15) 0.0541(17) 0.0470(15) -0.0322(14) 0.0120(12) -0.0207(13)
C25 0.0306(13) 0.0304(14) 0.0274(13) -0.0120(11) 0.0068(11) -0.0098(11)
C26 0.0327(14) 0.0321(15) 0.0297(14) -0.0067(11) -0.0005(11) -0.0126(11)

loop_
_atom_type_symbol
_atom_type_description
_atom_type_scat_dispersion_real
_atom_type_scat_dispersion_imag
_atom_type_scat_source
C C 0.0033 0.0016 'International Tables Vol C Tables 4.2.6.8 and 6.1.1.4'
H H 0.0000 0.0000 'International Tables Vol C Tables 4.2.6.8 and 6.1.1.4'
F F 0.0171 0.0103 'International Tables Vol C Tables 4.2.6.8 and 6.1.1.4'
N N 0.0061 0.0033 'International Tables Vol C Tables 4.2.6.8 and 6.1.1.4'
P P 0.1023 0.0942 'International Tables Vol C Tables 4.2.6.8 and 6.1.1.4'
Rh Rh -1.1178 0.9187 'International Tables Vol C Tables 4.2.6.8 and 6.1.1.4'

loop_
_geom_angle_atom_site_label_1
_geom_angle_atom_site_label_2
_geom_angle_atom_site_label_3
_geom_angle
_geom_angle_site_symmetry_1
_geom_angle_site_symmetry_3
_geom_angle_publ_flag
N2 Rh1 N5 90.14(7) . . ?
N2 Rh1 C1 94.20(7) . 2_665 ?
N4 Rh1 N2 175.82(7) . . ?
N4 Rh1 N1 95.12(7) . . ?
N4 Rh1 N3 83.10(7) . . ?
N4 Rh1 N5 86.16(7) . . ?
N4 Rh1 C1 89.50(7) . 2_665 ?
N1 Rh1 N2 82.91(7) . . ?
N1 Rh1 N3 175.26(7) . . ?
N1 Rh1 N5 89.57(7) . . ?
N1 Rh1 C1 90.64(7) . 2_665 ?
N3 Rh1 N2 98.58(7) . . ?
N3 Rh1 N5 85.94(7) . . ?
N3 Rh1 C1 93.73(7) . 2_665 ?
N5 Rh1 C1 175.66(7) . 2_665 ?
F4 P1 F2 89.36(9) . . ?
F4 P1 F3 90.44(10) . . ?
F4 P1 F5 90.28(9) . . ?
F4 P1 F6 90.04(10) . . ?
F4 P1 F1 179.49(11) . . ?
F3 P1 F2 90.25(9) . . ?
F5 P1 F2 179.63(10) . . ?
F5 P1 F3 89.83(10) . . ?
F5 P1 F1 90.02(10) . . ?
F6 P1 F2 89.78(9) . . ?
F6 P1 F3 179.52(12) . . ?
F6 P1 F5 90.15(10) . . ?
F6 P1 F1 89.55(10) . . ?
F1 P1 F2 90.34(9) . . ?
F1 P1 F3 89.97(10) . . ?
C21 N2 Rh1 120.39(14) . . ?
C21 N2 C20 128.19(18) . . ?
C20 N2 Rh1 111.22(13) . . ?
C9 N4 Rh1 111.81(13) . . ?
C10 N4 Rh1 121.29(14) . . ?
C10 N4 C9 126.60(18) . . ?
C13 N1 Rh1 121.09(14) . . ?
C13 N1 C15 126.78(18) . . ?
C15 N1 Rh1 111.72(13) . . ?
C4 N3 Rh1 111.08(13) . . ?
C2 N3 Rh1 120.46(14) . . ?
C2 N3 C4 128.19(18) . . ?
C23 N5 Rh1 163.24(17) . . ?
N2 C21 C1 120.95(18) . . ?
N2 C21 C22 124.76(19) . . ?
C1 C21 C22 114.27(18) . . ?
Rh1 C1 H1 105.5 2_665 . ?
C21 C1 Rh1 107.54(12) . 2_665 ?
C21 C1 H1 105.5 . . ?
C2 C1 Rh1 107.75(12) . 2_665 ?
C2 C1 C21 123.69(17) . . ?
C2 C1 H1 105.5 . . ?
N5 C23 C24 179.0(3) . . ?
N3 C4 C9 115.43(17) . . ?
C5 C4 N3 126.49(19) . . ?
C5 C4 C9 118.03(19) . . ?
C21 C22 H22A 109.5 . . ?
C21 C22 H22B 109.5 . . ?
C21 C22 H22C 109.5 . . ?
H22A C22 H22B 109.5 . . ?
H22A C22 H22C 109.5 . . ?
H22B C22 H22C 109.5 . . ?
N4 C9 C4 116.17(18) . . ?
C8 C9 N4 124.44(19) . . ?
C8 C9 C4 119.38(19) . . ?
C15 C20 N2 114.74(18) . . ?
C19 C20 N2 127.14(19) . . ?
C19 C20 C15 118.12(19) . . ?
N3 C2 C1 120.82(18) . . ?
N3 C2 C3 125.19(18) . . ?
C1 C2 C3 113.97(17) . . ?
N4 C10 C12 122.33(19) . . ?
N4 C10 C11 122.44(19) . . ?
C12 C10 C11 115.13(19) . . ?
N1 C13 C12 122.36(19) . . ?
N1 C13 C14 122.37(19) . . ?
C12 C13 C14 115.18(19) . . ?
C10 C12 H12 114.3 . . ?
C13 C12 C10 131.4(2) . . ?
C13 C12 H12 114.3 . . ?
N1 C15 C20 116.74(18) . . ?
C16 C15 N1 124.7(2) . . ?
C16 C15 C20 118.52(19) . . ?
C20 C19 H19 119.3 . . ?
C18 C19 C20 121.3(2) . . ?
C18 C19 H19 119.3 . . ?
C4 C5 H5 119.6 . . ?
C6 C5 C4 120.9(2) . . ?
C6 C5 H5 119.6 . . ?
C2 C3 H3A 109.5 . . ?
C2 C3 H3B 109.5 . . ?
C2 C3 H3C 109.5 . . ?
H3A C3 H3B 109.5 . . ?
H3A C3 H3C 109.5 . . ?
H3B C3 H3C 109.5 . . ?
C9 C8 H8 120.0 . . ?
C7 C8 C9 120.0(2) . . ?
C7 C8 H8 120.0 . . ?
C10 C11 H11A 109.5 . . ?
C10 C11 H11B 109.5 . . ?
C10 C11 H11C 109.5 . . ?
H11A C11 H11B 109.5 . . ?
H11A C11 H11C 109.5 . . ?
H11B C11 H11C 109.5 . . ?
C5 C6 H6 120.1 . . ?
C7 C6 C5 119.8(2) . . ?
C7 C6 H6 120.1 . . ?
C23 C24 H24A 109.5 . . ?
C23 C24 H24B 109.5 . . ?
C23 C24 H24C 109.5 . . ?
H24A C24 H24B 109.5 . . ?
H24A C24 H24C 109.5 . . ?
H24B C24 H24C 109.5 . . ?
C19 C18 H18 120.2 . . ?
C17 C18 C19 119.7(2) . . ?
C17 C18 H18 120.2 . . ?
C18 C17 H17 120.0 . . ?
C18 C17 C16 120.1(2) . . ?
C16 C17 H17 120.0 . . ?
C15 C16 H16 119.5 . . ?
C17 C16 C15 120.9(2) . . ?
C17 C16 H16 119.5 . . ?
C8 C7 H7 119.6 . . ?
C6 C7 C8 120.7(2) . . ?
C6 C7 H7 119.6 . . ?
C13 C14 H14A 109.5 . . ?
C13 C14 H14B 109.5 . . ?
C13 C14 H14C 109.5 . . ?
H14A C14 H14B 109.5 . . ?
H14A C14 H14C 109.5 . . ?
H14B C14 H14C 109.5 . . ?
N6 C25 C26 179.6(4) . . ?
C25 C26 H26A 109.5 . . ?
C25 C26 H26B 109.5 . . ?
C25 C26 H26C 109.5 . . ?
H26A C26 H26B 109.5 . . ?
H26A C26 H26C 109.5 . . ?
H26B C26 H26C 109.5 . . ?

loop_
_geom_bond_atom_site_label_1
_geom_bond_atom_site_label_2
_geom_bond_distance
_geom_bond_site_symmetry_2
_geom_bond_publ_flag
Rh1 N2 2.0345(17) . ?
Rh1 N4 1.9865(17) . ?
Rh1 N1 1.9883(17) . ?
Rh1 N3 2.0274(17) . ?
Rh1 N5 2.1367(17) . ?
Rh1 C1 2.1522(19) 2_665 ?
P1 F2 1.5982(15) . ?
P1 F4 1.5892(16) . ?
P1 F3 1.5970(16) . ?
P1 F5 1.5920(16) . ?
P1 F6 1.5910(16) . ?
P1 F1 1.5929(17) . ?
N2 C21 1.296(3) . ?
N2 C20 1.429(3) . ?
N4 C9 1.408(3) . ?
N4 C10 1.334(3) . ?
N1 C13 1.341(3) . ?
N1 C15 1.403(3) . ?
N3 C4 1.422(3) . ?
N3 C2 1.298(3) . ?
N5 C23 1.134(3) . ?
C21 C1 1.493(3) . ?
C21 C22 1.506(3) . ?
C1 H1 0.9800 . ?
C1 C2 1.490(3) . ?
C23 C24 1.454(3) . ?
C4 C9 1.423(3) . ?
C4 C5 1.398(3) . ?
C22 H22A 0.9600 . ?
C22 H22B 0.9600 . ?
C22 H22C 0.9600 . ?
C9 C8 1.391(3) . ?
C20 C15 1.422(3) . ?
C20 C19 1.399(3) . ?
C2 C3 1.506(3) . ?
C10 C12 1.408(3) . ?
C10 C11 1.509(3) . ?
C13 C12 1.391(3) . ?
C13 C14 1.510(3) . ?
C12 H12 0.9300 . ?
C15 C16 1.398(3) . ?
C19 H19 0.9300 . ?
C19 C18 1.385(3) . ?
C5 H5 0.9300 . ?
C5 C6 1.385(3) . ?
C3 H3A 0.9600 . ?
C3 H3B 0.9600 . ?
C3 H3C 0.9600 . ?
C8 H8 0.9300 . ?
C8 C7 1.382(3) . ?
C11 H11A 0.9600 . ?
C11 H11B 0.9600 . ?
C11 H11C 0.9600 . ?
C6 H6 0.9300 . ?
C6 C7 1.380(3) . ?
C24 H24A 0.9600 . ?
C24 H24B 0.9600 . ?
C24 H24C 0.9600 . ?
C18 H18 0.9300 . ?
C18 C17 1.383(3) . ?
C17 H17 0.9300 . ?
C17 C16 1.384(3) . ?
C16 H16 0.9300 . ?
C7 H7 0.9300 . ?
C14 H14A 0.9600 . ?
C14 H14B 0.9600 . ?
C14 H14C 0.9600 . ?
N6 C25 1.136(4) . ?
C25 C26 1.452(4) . ?
C26 H26A 0.9600 . ?
C26 H26B 0.9600 . ?
C26 H26C 0.9600 . ?
